data_7152113
loop_
_publ_author_name
'Li, Ping'
'Teng, Bo-Tao'
'Jin, Fa-Gen'
'Li, Xin-Sheng'
'Zhu, Wei-Dong'
'Xie, Jian-Wu'

_publ_section_title
;
 Synthesis of functionalized 2,3-dihydroisoxazoles by domino reactions in
 water and unexpected ring-opening reactions of 2,3-dihydroisoxazoles.
;
_journal_issue 2
_journal_name_full 'Organic &amp; biomolecular chemistry'
_journal_page_first 244
_journal_page_last 247
_journal_paper_doi 10.1039/c1ob06318a
_journal_volume 10
_journal_year 2012
_chemical_formula_moiety 'C10 H8 N2 O'
_chemical_formula_sum 'C10 H8 N2 O'
_chemical_formula_weight 172.18
_chemical_name_systematic
;
?
;
_space_group_IT_number 14
_symmetry_cell_setting monoclinic
_symmetry_space_group_name_Hall '-P 2ybc'
_symmetry_space_group_name_H-M 'P 1 21/c 1'
_atom_sites_solution_hydrogens geom
_atom_sites_solution_primary direct
_atom_sites_solution_secondary difmap
_audit_creation_method SHELXL-97
_cell_angle_alpha 90.00
_cell_angle_beta 114.116(4)
_cell_angle_gamma 90.00
_cell_formula_units_Z 8
_cell_length_a 10.3225(7)
_cell_length_b 11.2447(8)
_cell_length_c 16.7681(11)
_cell_measurement_reflns_used 5614
_cell_measurement_temperature 296(2)
_cell_measurement_theta_max 27.56
_cell_measurement_theta_min 2.16
_cell_volume 1776.5(2)
_computing_cell_refinement 'SAINT (Bruker, 2006)'
_computing_data_collection 'APEXII (Bruker, 2006)'
_computing_data_reduction SAINT
_computing_molecular_graphics 'SHELXTL (Sheldrick, 2008)'
_computing_publication_material SHELXTL
_computing_structure_refinement 'SHELXL97 (Sheldrick, 2008)'
_computing_structure_solution 'SHELXS97 (Sheldrick, 2008)'
_diffrn_ambient_temperature 296(2)
_diffrn_measured_fraction_theta_full 0.997
_diffrn_measured_fraction_theta_max 0.997
_diffrn_measurement_device_type 'Bruker APEXII area-detector diffractometer'
_diffrn_measurement_method 'phi and omega scans'
_diffrn_radiation_monochromator graphite
_diffrn_radiation_source 'fine-focus sealed tube'
_diffrn_radiation_type MoK\a
_diffrn_radiation_wavelength 0.71073
_diffrn_reflns_av_R_equivalents 0.0497
_diffrn_reflns_av_sigmaI/netI 0.0361
_diffrn_reflns_limit_h_max 13
_diffrn_reflns_limit_h_min -13
_diffrn_reflns_limit_k_max 14
_diffrn_reflns_limit_k_min -14
_diffrn_reflns_limit_l_max 21
_diffrn_reflns_limit_l_min -21
_diffrn_reflns_number 26305
_diffrn_reflns_theta_full 27.56
_diffrn_reflns_theta_max 27.56
_diffrn_reflns_theta_min 2.16
_diffrn_standards_decay_% none
_diffrn_standards_interval_count none
_diffrn_standards_interval_time none
_diffrn_standards_number none
_exptl_absorpt_coefficient_mu 0.086
_exptl_absorpt_correction_T_max .98
_exptl_absorpt_correction_T_min .96
_exptl_absorpt_correction_type empirical
_exptl_absorpt_process_details 'SADABS (Sheldrick, 1996)'
_exptl_crystal_colour grey
_exptl_crystal_density_diffrn 1.288
_exptl_crystal_density_method 'not measured'
_exptl_crystal_description block
_exptl_crystal_F_000 720
_exptl_crystal_size_max .49
_exptl_crystal_size_mid .45
_exptl_crystal_size_min .26
_refine_diff_density_max 0.129
_refine_diff_density_min -0.175
_refine_diff_density_rms 0.036
_refine_ls_extinction_method none
_refine_ls_goodness_of_fit_ref 1.010
_refine_ls_hydrogen_treatment constr
_refine_ls_matrix_type full
_refine_ls_number_parameters 235
_refine_ls_number_reflns 4096
_refine_ls_number_restraints 0
_refine_ls_restrained_S_all 1.010
_refine_ls_R_factor_gt 0.0483
_refine_ls_shift/su_max 0.000
_refine_ls_shift/su_mean 0.000
_refine_ls_structure_factor_coef Fsqd
_refine_ls_weighting_details 'calc w=1/[\s^2^(Fo^2^)+(0.0733P)^2^+0.1409P] where P=(Fo^2^+2Fc^2^)/3'
_refine_ls_weighting_scheme calc
_refine_ls_wR_factor_gt 0.1209
_refine_ls_wR_factor_ref 0.1477
_reflns_number_gt 2319
_reflns_number_total 4096
_reflns_threshold_expression I>2\s(I)
_cod_data_source_file c1ob06318a.txt
_cod_data_source_block a
_cod_depositor_comments
;
The following automatic conversions were performed:

'_symmetry_cell_setting' value 'Monoclinic' changed to 'monoclinic'
according to /home/saulius/struct/CIF-dictionaries/cif_core.dic
dictionary named 'cif_core.dic' version 2.4.1 from 2010-06-29.

Automatic conversion script
Id: cif_fix_values 1715 2011-07-08 13:25:40Z adriana 
;
_cod_original_sg_symbol_H-M 'P 21/c'
_cod_database_code 7152113
_refine_ls_r_factor_ref 0.1016

loop_
_symmetry_equiv_pos_as_xyz
'x, y, z'
'-x, y+1/2, -z+1/2'
'-x, -y, -z'
'x, -y-1/2, z-1/2'

loop_
_atom_site_label
_atom_site_type_symbol
_atom_site_fract_x
_atom_site_fract_y
_atom_site_fract_z
_atom_site_U_iso_or_equiv
_atom_site_adp_type
_atom_site_occupancy
_atom_site_symmetry_multiplicity
_atom_site_calc_flag
_atom_site_refinement_flags
N1 N 0.22665(17) -0.25165(16) -0.02702(9) 0.0775(5) Uani 1 1 d .
N2 N 0.07192(14) -0.37175(12) -0.23356(8) 0.0555(4) Uani 1 1 d .
H2B H 0.0061 -0.3900 -0.2835 0.067 Uiso 1 1 calc R
H2C H 0.0504 -0.3395 -0.1941 0.067 Uiso 1 1 calc R
N3 N 0.88414(17) -0.25259(17) -0.14964(10) 0.0794(5) Uani 1 1 d .
N4 N 1.04392(14) -0.13298(12) 0.05507(8) 0.0503(4) Uani 1 1 d .
H4B H 1.1100 -0.1202 0.1060 0.060 Uiso 1 1 calc R
H4C H 1.0637 -0.1670 0.0154 0.060 Uiso 1 1 calc R
O1 O 0.24334(12) -0.43917(11) -0.27156(7) 0.0584(3) Uani 1 1 d .
O2 O 0.87739(11) -0.05136(10) 0.09190(6) 0.0563(3) Uani 1 1 d .
C1 C 0.70501(18) -0.42340(16) -0.02646(11) 0.0567(5) Uani 1 1 d .
H1A H 0.7037 -0.4644 -0.0750 0.068 Uiso 1 1 calc R
C2 C 0.83085(19) -0.41367(17) 0.04690(13) 0.0672(5) Uani 1 1 d .
H2A H 0.9131 -0.4480 0.0474 0.081 Uiso 1 1 calc R
C3 C 0.8347(2) -0.35377(17) 0.11859(12) 0.0642(5) Uani 1 1 d .
H3A H 0.9192 -0.3482 0.1683 0.077 Uiso 1 1 calc R
C4 C 0.7142(2) -0.30197(17) 0.11708(11) 0.0644(5) Uani 1 1 d .
H4A H 0.7174 -0.2603 0.1657 0.077 Uiso 1 1 calc R
C5 C 0.58819(18) -0.31068(17) 0.04456(10) 0.0576(5) Uani 1 1 d .
H5A H 0.5071 -0.2746 0.0446 0.069 Uiso 1 1 calc R
C6 C 0.58059(16) -0.37323(14) -0.02919(9) 0.0455(4) Uani 1 1 d .
C7 C 0.45237(16) -0.38965(14) -0.10850(9) 0.0463(4) Uani 1 1 d .
H7A H 0.4672 -0.4282 -0.1531 0.056 Uiso 1 1 calc R
C8 C 0.31738(16) -0.35972(14) -0.12913(9) 0.0438(4) Uani 1 1 d .
C9 C 0.26973(17) -0.29931(16) -0.07109(10) 0.0521(4) Uani 1 1 d .
C10 C 0.20701(17) -0.39337(14) -0.21744(9) 0.0460(4) Uani 1 1 d .
C11 C 0.4167(2) -0.04430(19) -0.15182(12) 0.0721(6) Uani 1 1 d .
H11A H 0.4228 0.0011 -0.1041 0.086 Uiso 1 1 calc R
C12 C 0.2871(2) -0.0577(2) -0.22152(15) 0.0871(7) Uani 1 1 d .
H12A H 0.2067 -0.0221 -0.2202 0.105 Uiso 1 1 calc R
C13 C 0.2766(2) -0.1230(2) -0.29245(13) 0.0722(6) Uani 1 1 d .
H13A H 0.1894 -0.1312 -0.3398 0.087 Uiso 1 1 calc R
C14 C 0.39399(19) -0.17609(19) -0.29353(11) 0.0701(6) Uani 1 1 d .
H14A H 0.3864 -0.2212 -0.3417 0.084 Uiso 1 1 calc R
C15 C 0.52392(18) -0.16418(18) -0.22446(10) 0.0645(5) Uani 1 1 d .
H15A H 0.6031 -0.2012 -0.2264 0.077 Uiso 1 1 calc R
C16 C 0.53806(17) -0.09716(15) -0.15157(10) 0.0495(4) Uani 1 1 d .
C17 C 0.66879(17) -0.08474(14) -0.07376(10) 0.0485(4) Uani 1 1 d .
H17A H 0.6593 -0.0387 -0.0304 0.058 Uiso 1 1 calc R
C18 C 0.80029(16) -0.12643(14) -0.05202(9) 0.0437(4) Uani 1 1 d .
C19 C 0.84323(17) -0.19538(17) -0.10852(10) 0.0540(4) Uani 1 1 d .
C20 C 0.91176(17) -0.10037(13) 0.03762(9) 0.0438(4) Uani 1 1 d .

loop_
_atom_site_aniso_label
_atom_site_aniso_U_11
_atom_site_aniso_U_22
_atom_site_aniso_U_33
_atom_site_aniso_U_23
_atom_site_aniso_U_13
_atom_site_aniso_U_12
N1 0.0597(11) 0.1195(14) 0.0507(9) -0.0131(9) 0.0201(8) 0.0213(9)
N2 0.0409(9) 0.0861(10) 0.0358(7) -0.0025(7) 0.0119(6) 0.0044(7)
N3 0.0520(10) 0.1300(15) 0.0547(10) -0.0224(9) 0.0201(8) 0.0112(10)
N4 0.0404(8) 0.0721(9) 0.0361(7) -0.0020(6) 0.0134(6) -0.0010(7)
O1 0.0489(7) 0.0847(9) 0.0382(6) -0.0079(6) 0.0143(5) 0.0088(6)
O2 0.0516(8) 0.0766(8) 0.0392(6) -0.0063(5) 0.0170(5) 0.0052(6)
C1 0.0484(11) 0.0661(11) 0.0536(10) -0.0023(8) 0.0188(9) 0.0001(8)
C2 0.0421(11) 0.0742(13) 0.0751(13) 0.0004(10) 0.0136(10) -0.0006(9)
C3 0.0489(12) 0.0748(13) 0.0531(11) 0.0072(9) 0.0047(9) -0.0151(9)
C4 0.0601(13) 0.0892(14) 0.0411(10) -0.0072(9) 0.0177(9) -0.0202(11)
C5 0.0478(11) 0.0844(13) 0.0423(9) -0.0058(8) 0.0201(8) -0.0064(9)
C6 0.0418(10) 0.0566(9) 0.0384(8) 0.0040(7) 0.0167(7) -0.0037(7)
C7 0.0447(10) 0.0600(10) 0.0354(8) -0.0007(7) 0.0178(7) -0.0002(8)
C8 0.0429(10) 0.0550(9) 0.0332(8) 0.0027(7) 0.0151(7) 0.0029(7)
C9 0.0426(10) 0.0727(11) 0.0364(8) -0.0016(8) 0.0114(8) 0.0071(8)
C10 0.0437(10) 0.0579(10) 0.0348(8) 0.0039(7) 0.0144(7) 0.0032(7)
C11 0.0524(13) 0.0910(15) 0.0661(12) -0.0057(10) 0.0174(10) 0.0160(10)
C12 0.0475(13) 0.1141(18) 0.0880(16) -0.0021(14) 0.0156(12) 0.0231(12)
C13 0.0415(11) 0.1069(16) 0.0557(12) 0.0168(11) 0.0072(9) 0.0001(11)
C14 0.0505(12) 0.1170(17) 0.0398(9) -0.0024(10) 0.0153(9) -0.0109(11)
C15 0.0424(11) 0.1107(16) 0.0427(10) -0.0039(9) 0.0197(8) 0.0005(10)
C16 0.0412(10) 0.0674(11) 0.0400(9) 0.0067(8) 0.0167(8) 0.0005(8)
C17 0.0477(10) 0.0622(10) 0.0389(9) -0.0002(7) 0.0212(8) -0.0009(8)
C18 0.0402(10) 0.0580(9) 0.0354(8) 0.0016(7) 0.0181(7) -0.0030(7)
C19 0.0366(10) 0.0840(13) 0.0385(9) -0.0036(8) 0.0123(8) -0.0007(9)
C20 0.0437(10) 0.0528(9) 0.0361(8) 0.0032(7) 0.0174(7) -0.0038(7)

loop_
_atom_type_symbol
_atom_type_description
_atom_type_scat_dispersion_real
_atom_type_scat_dispersion_imag
_atom_type_scat_source
C C 0.0033 0.0016 'International Tables Vol C Tables 4.2.6.8 and 6.1.1.4'
H H 0.0000 0.0000 'International Tables Vol C Tables 4.2.6.8 and 6.1.1.4'
N N 0.0061 0.0033 'International Tables Vol C Tables 4.2.6.8 and 6.1.1.4'
O O 0.0106 0.0060 'International Tables Vol C Tables 4.2.6.8 and 6.1.1.4'

loop_
_geom_angle_atom_site_label_1
_geom_angle_atom_site_label_2
_geom_angle_atom_site_label_3
_geom_angle
C10 N2 H2B 120.0
C10 N2 H2C 120.0
H2B N2 H2C 120.0
C20 N4 H4B 120.0
C20 N4 H4C 120.0
H4B N4 H4C 120.0
C2 C1 C6 121.24(17)
C2 C1 H1A 119.4
C6 C1 H1A 119.4
C3 C2 C1 120.16(18)
C3 C2 H2A 119.9
C1 C2 H2A 119.9
C2 C3 C4 119.74(17)
C2 C3 H3A 120.1
C4 C3 H3A 120.1
C3 C4 C5 120.81(17)
C3 C4 H4A 119.6
C5 C4 H4A 119.6
C4 C5 C6 120.65(17)
C4 C5 H5A 119.7
C6 C5 H5A 119.7
C1 C6 C5 117.37(15)
C1 C6 C7 117.58(15)
C5 C6 C7 125.05(15)
C8 C7 C6 131.95(15)
C8 C7 H7A 114.0
C6 C7 H7A 114.0
C7 C8 C9 123.85(14)
C7 C8 C10 118.89(14)
C9 C8 C10 117.25(14)
N1 C9 C8 177.45(18)
O1 C10 N2 122.55(14)
O1 C10 C8 119.78(14)
N2 C10 C8 117.67(13)
C12 C11 C16 121.25(18)
C12 C11 H11A 119.4
C16 C11 H11A 119.4
C13 C12 C11 120.16(19)
C13 C12 H12A 119.9
C11 C12 H12A 119.9
C14 C13 C12 119.64(18)
C14 C13 H13A 120.2
C12 C13 H13A 120.2
C13 C14 C15 121.01(18)
C13 C14 H14A 119.5
C15 C14 H14A 119.5
C14 C15 C16 120.59(17)
C14 C15 H15A 119.7
C16 C15 H15A 119.7
C11 C16 C15 117.35(16)
C11 C16 C17 117.99(15)
C15 C16 C17 124.56(15)
C18 C17 C16 132.73(15)
C18 C17 H17A 113.6
C16 C17 H17A 113.6
C17 C18 C19 124.39(14)
C17 C18 C20 118.77(14)
C19 C18 C20 116.84(13)
N3 C19 C18 176.11(18)
O2 C20 N4 122.77(14)
O2 C20 C18 119.47(14)
N4 C20 C18 117.76(13)

loop_
_geom_bond_atom_site_label_1
_geom_bond_atom_site_label_2
_geom_bond_distance
N1 C9 1.1401(19)
N2 C10 1.3299(19)
N2 H2B 0.8600
N2 H2C 0.8600
N3 C19 1.143(2)
N4 C20 1.3247(19)
N4 H4B 0.8600
N4 H4C 0.8600
O1 C10 1.2278(17)
O2 C20 1.2336(16)
C1 C2 1.381(2)
C1 C6 1.386(2)
C1 H1A 0.9300
C2 C3 1.364(3)
C2 H2A 0.9300
C3 C4 1.365(3)
C3 H3A 0.9300
C4 C5 1.374(2)
C4 H4A 0.9300
C5 C6 1.397(2)
C5 H5A 0.9300
C6 C7 1.455(2)
C7 C8 1.334(2)
C7 H7A 0.9300
C8 C9 1.429(2)
C8 C10 1.502(2)
C11 C12 1.379(3)
C11 C16 1.385(2)
C11 H11A 0.9300
C12 C13 1.364(3)
C12 H12A 0.9300
C13 C14 1.358(3)
C13 H13A 0.9300
C14 C15 1.374(2)
C14 H14A 0.9300
C15 C16 1.392(2)
C15 H15A 0.9300
C16 C17 1.451(2)
C17 C18 1.338(2)
C17 H17A 0.9300
C18 C19 1.428(2)
C18 C20 1.502(2)

loop_
_geom_hbond_atom_site_label_D
_geom_hbond_atom_site_label_H
_geom_hbond_atom_site_label_A
_geom_hbond_distance_DH
_geom_hbond_distance_HA
_geom_hbond_distance_DA
_geom_hbond_angle_DHA
_geom_hbond_site_symmetry_A
N2 H2B O2 0.86 2.07 2.9228(16) 169.4 4_455
N2 H2C N3 0.86 2.35 3.124(2) 150.8 1_455
N4 H4B O1 0.86 2.06 2.9081(16) 168.5 4_656
N4 H4C N1 0.86 2.29 3.059(2) 149.6 1_655
